data_3000495
loop_
_publ_author_name
'Aidar T. Gubaidullin'

_journal_name_full 'To be published'
_chemical_formula_sum 'C58 H66 N2 O6 S4'
_space_group_name_Hall '-P 1'
_space_group_name_H-M_alt 'P -1'
_cell_angle_alpha 99.331(4)
_cell_angle_beta 90.112(4)
_cell_angle_gamma 94.896(4)
_cell_length_a 12.2827(8)
_cell_length_b 13.3684(9)
_cell_length_c 16.9340(10)
_cell_measurement_temperature 296(2)
_cell_volume 2733.4(3)
_diffrn_ambient_temperature 296(2)
_diffrn_radiation_type MoK\a
_diffrn_radiation_wavelength 0.71073
_refine_ls_goodness_of_fit_ref 0.959
_refine_ls_R_factor_all 0.1686
_refine_ls_R_factor_gt 0.0732
_refine_ls_wR_factor_gt 0.1372
_refine_ls_wR_factor_ref 0.1746
_cod_database_code 3000495
_cod_hold_until_date 2024-09-02

loop_
_atom_site_label
_atom_site_fract_x
_atom_site_fract_y
_atom_site_fract_z
? ? ? ?
